data_1006083
loop_
_publ_author_name
'Garcia-Munoz, J L'
'Rodriguez-Carvajal, J'

_publ_section_title
;
Structural characterization of R2 Cu2 O5 (R=Yb,Tm,Er,Y and Ho) oxides
by neutron diffraction
;
_journal_coden_ASTM JSSCBI
_journal_name_full 'Journal of Solid State Chemistry'
_journal_page_first 324
_journal_page_last 331
_journal_paper_doi 10.1006/jssc.1995.1141
_journal_volume 115
_journal_year 1995
_chemical_formula_structural 'Ho2 Cu2 O5'
_chemical_formula_sum 'Cu2 Ho2 O5'
_chemical_name_systematic 'Diholmium dicopper oxide'
_space_group_IT_number 33
_symmetry_cell_setting orthorhombic
_symmetry_Int_Tables_number 33
_symmetry_space_group_name_Hall 'P 2c -2n'
_symmetry_space_group_name_H-M 'P n a 21'
_cell_angle_alpha 90
_cell_angle_beta 90
_cell_angle_gamma 90
_cell_formula_units_Z 4
_cell_length_a 10.8096(2)
_cell_length_b 3.4962(1)
_cell_length_c 12.4735(2)
_cell_volume 471.4
_refine_ls_R_factor_all 0.06
_cod_database_code 1006083

loop_
_symmetry_equiv_pos_as_xyz
x,y,z
-x,-y,1/2+z
1/2-x,1/2+y,1/2+z
1/2+x,1/2-y,z

loop_
_atom_site_label
_atom_site_type_symbol
_atom_site_symmetry_multiplicity
_atom_site_Wyckoff_symbol
_atom_site_fract_x
_atom_site_fract_y
_atom_site_fract_z
_atom_site_occupancy
_atom_site_attached_hydrogens
_atom_site_calc_flag
Ho1 Ho3+ 4 a 0.208(1) 0.227(1) 0. 1. 0 d
Ho2 Ho3+ 4 a 0.0424(8) 0.226(1) 0.3303(3) 1. 0 d
Cu1 Cu2+ 4 a 0.9902(5) 0.662(2) 0.115(1) 1. 0 d
Cu2 Cu2+ 4 a 0.2610(5) 0.664(2) 0.217(1) 1. 0 d
O1 O2- 4 a 0.173(1) 0.726(2) 0.359(1) 1. 0 d
O2 O2- 4 a 0.324(1) 0.712(1) 0.066(1) 1. 0 d
O3 O2- 4 a 0.124(1) 0.320(2) 0.169(1) 1. 0 d
O4 O2- 4 a 0.427(1) 0.776(2) 0.263(1) 1. 0 d
O5 O2- 4 a 0.426(1) 0.230(2) 0.479(1) 1. 0 d

loop_
_atom_type_symbol
_atom_type_oxidation_number
Ho3+ 3.000
Cu2+ 2.000
O2- -2.000
